data_1570153
loop_
_publ_author_name
'Yasuo, Eisuke'
'Aikawa, Kohsuke'
'Nozaki, Kyoko'
'Okazoe, Takashi'

_publ_section_title
;
 Fluoroalkylated hypervalent sulfur fluorides: radical addition of
 arylchlorotetrafluoro-&#x3bb;<sup>6</sup>-sulfanes to
 tetrafluoroethylene.
;
_journal_issue 43
_journal_name_full 'Chemical science'
_journal_page_first 12379
_journal_page_last 12385
_journal_paper_doi 10.1039/d3sc04837c
_journal_volume 14
_journal_year 2023
_chemical_formula_moiety 'C8 H4 Cl F8 N O2 S'
_chemical_formula_sum 'C8 H4 Cl F8 N O2 S'
_chemical_formula_weight 365.63
_space_group_crystal_system monoclinic
_space_group_IT_number 14
_space_group_name_Hall '-P 2ybc'
_space_group_name_H-M_alt 'P 1 21/c 1'
_atom_sites_solution_hydrogens geom
_atom_sites_solution_primary dual
_audit_creation_date 2021-04-10
_audit_creation_method
;
Olex2 1.3
(compiled 2020.11.12 svn.r5f609507 for OlexSys, GUI svn.r6272)
;
_audit_update_record
;
2023-07-19 deposited with the CCDC.	2023-10-18 downloaded from the CCDC.
;
_cell_angle_alpha 90
_cell_angle_beta 101.742(4)
_cell_angle_gamma 90
_cell_formula_units_Z 4
_cell_length_a 8.9467(4)
_cell_length_b 10.7344(4)
_cell_length_c 12.9509(5)
_cell_measurement_reflns_used 4496
_cell_measurement_temperature 169.98(10)
_cell_measurement_theta_max 30.4020
_cell_measurement_theta_min 2.3440
_cell_volume 1217.74(9)
_computing_cell_refinement 'CrysAlisPro 1.171.41.99a (Rigaku OD, 2021)'
_computing_data_collection 'CrysAlisPro 1.171.41.99a (Rigaku OD, 2021)'
_computing_data_reduction 'CrysAlisPro 1.171.41.99a (Rigaku OD, 2021)'
_computing_molecular_graphics 'Olex2 1.3 (Dolomanov et al., 2009)'
_computing_publication_material 'Olex2 1.3 (Dolomanov et al., 2009)'
_computing_structure_refinement 'SHELXL 2018/1 (Sheldrick, 2015)'
_computing_structure_solution 'SHELXT 2014/5 (Sheldrick, 2014)'
_diffrn_ambient_temperature 170.15
_diffrn_detector_area_resol_mean 10.0000
_diffrn_measured_fraction_theta_full 1.000
_diffrn_measured_fraction_theta_max 0.999
_diffrn_measurement_details
;
List of Runs (angles in degrees, time in seconds):

  # Type    Start    End  Width  t~exp~   \w     \q     \k     \f   Frames
#--------------------------------------------------------------------------
  1  \w     23.00  56.00   0.50    6.98    --   20.00  54.00  60.00   66
  2  \w     85.00 110.00   0.50    6.98    --   20.00  54.00  60.00   50
  3  \w    -73.00  67.00   0.50    6.98    --   20.00  54.00-180.00  280
  4  \w     73.00 110.00   0.50    6.98    --   20.00  54.00-180.00   74
  5  \w    -33.00  49.00   0.50    6.98    --   20.00  54.00 -60.00  164
  6  \w     82.00 107.00   0.50    6.98    --   20.00  54.00 -60.00   50
  7  \w    -61.00 -35.00   0.50    6.98    --   20.00  54.00-150.00   52
  8  \w     35.00  67.00   0.50    6.98    --   20.00  54.00-150.00   64
  9  \w    -68.00 -43.00   0.50    6.98    --   20.00  54.00 -30.00   50
 10  \w     11.00  36.00   0.50    6.98    --   20.00  54.00 -30.00   50
 11  \w    -20.00   5.00   0.50    6.98    --   20.00  54.00   0.00   50
 12  \w    -35.00  -8.00   0.50    6.98    --   20.00  54.00  60.00   54
;
_diffrn_measurement_device 'two-circle diffractometer'
_diffrn_measurement_device_type 'XtaLAB Mini II'
_diffrn_measurement_method '\w scans'
_diffrn_radiation_type MoK\a
_diffrn_radiation_wavelength 0.71073
_diffrn_reflns_av_R_equivalents 0.0146
_diffrn_reflns_av_unetI/netI 0.0153
_diffrn_reflns_Laue_measured_fraction_full 1.000
_diffrn_reflns_Laue_measured_fraction_max 0.999
_diffrn_reflns_limit_h_max 11
_diffrn_reflns_limit_h_min -11
_diffrn_reflns_limit_k_max 13
_diffrn_reflns_limit_k_min -13
_diffrn_reflns_limit_l_max 16
_diffrn_reflns_limit_l_min -16
_diffrn_reflns_number 8456
_diffrn_reflns_point_group_measured_fraction_full 1.000
_diffrn_reflns_point_group_measured_fraction_max 0.999
_diffrn_reflns_theta_full 25.242
_diffrn_reflns_theta_max 26.366
_diffrn_reflns_theta_min 2.325
_exptl_absorpt_coefficient_mu 0.592
_exptl_absorpt_correction_T_max 1.00000
_exptl_absorpt_correction_T_min 0.96086
_exptl_absorpt_correction_type multi-scan
_exptl_absorpt_process_details
;
CrysAlisPro 1.171.41.99a (Rigaku Oxford Diffraction, 2021)
Empirical absorption correction using spherical harmonics,
implemented in SCALE3 ABSPACK scaling algorithm.
;
_exptl_crystal_colour 'clear light colourless'
_exptl_crystal_colour_lustre clear
_exptl_crystal_colour_modifier light
_exptl_crystal_colour_primary colourless
_exptl_crystal_density_diffrn 1.994
_exptl_crystal_description block
_exptl_crystal_F_000 720
_exptl_crystal_recrystallization_method 'Re-crystallisation from solvent: Hexane'
_exptl_crystal_size_max 0.529
_exptl_crystal_size_mid 0.309
_exptl_crystal_size_min 0.277
_refine_diff_density_max 0.862
_refine_diff_density_min -0.715
_refine_diff_density_rms 0.068
_refine_ls_extinction_method none
_refine_ls_goodness_of_fit_ref 1.057
_refine_ls_hydrogen_treatment constr
_refine_ls_matrix_type full
_refine_ls_number_parameters 254
_refine_ls_number_reflns 2487
_refine_ls_number_restraints 24
_refine_ls_restrained_S_all 1.111
_refine_ls_R_factor_all 0.0639
_refine_ls_R_factor_gt 0.0541
_refine_ls_shift/su_max 0.000
_refine_ls_shift/su_mean 0.000
_refine_ls_structure_factor_coef Fsqd
_refine_ls_weighting_details 'w=1/[\s^2^(Fo^2^)+(0.0540P)^2^+2.0655P] where P=(Fo^2^+2Fc^2^)/3'
_refine_ls_weighting_scheme calc
_refine_ls_wR_factor_gt 0.1321
_refine_ls_wR_factor_ref 0.1402
_reflns_Friedel_coverage 0.000
_reflns_number_gt 2091
_reflns_number_total 2487
_reflns_threshold_expression 'I > 2\s(I)'
_cod_data_source_file d3sc04837c2.cif
_cod_data_source_block y2-8_auto
_cod_depositor_comments 'Adding full bibliography for 1570153.cif.'
_cod_database_code 1570153
_shelx_shelxl_version_number 2018/1
_shelx_space_group_comment
;
The symmetry employed for this shelxl refinement is uniquely defined
by the following loop, which should always be used as a source of
symmetry information in preference to the above space-group names.
They are only intended as comments.
;
_shelx_estimated_absorpt_t_max 0.853
_shelx_estimated_absorpt_t_min 0.745
_olex2_refinement_description
;
1. Fixed Uiso
 At 1.2 times of:
  All C(H) groups
2. Restrained distances
 C7-C1
 1.524 with sigma of 0.02
 C7A-C1A
 1.524 with sigma of 0.02
 F1-C7 \\sim C7-F3
 with sigma of 0.02
3. Rigid bond restraints
 C1, C7
 with sigma for 1-2 distances of 0.01 and sigma for 1-3 distances of 0.01
 C1, Cl2
 with sigma for 1-2 distances of 0.01 and sigma for 1-3 distances of 0.01
 F3, C7
 with sigma for 1-2 distances of 0.01 and sigma for 1-3 distances of 0.01
 C7, F3
 with sigma for 1-2 distances of 0.01 and sigma for 1-3 distances of 0.01
4. Rigid body (RIGU) restrains
 F7A, C1A, F9A
 with sigma for 1-2 distances of 0.004 and sigma for 1-3 distances of 0.004
 F3A, C7A, F1A
 with sigma for 1-2 distances of 0.004 and sigma for 1-3 distances of 0.004
5. Others
 Sof(F1A)=Sof(C7A)=Sof(C1A)=Sof(F9A)=Sof(F7A)=Sof(Cl2A)=Sof(F3A)=1-FVAR(1)
 Sof(C7)=Sof(C1)=Sof(F1)=Sof(F3)=Sof(Cl2)=Sof(F9)=Sof(F7)=FVAR(1)
6.a Aromatic/amide H refined with riding coordinates:
 C00F(H00F), C00H(H00H), C00I(H00I), C00J(H00J)
;
_olex2_submission_special_instructions 'No special instructions were received'
_oxdiff_exptl_absorpt_empirical_details
;
Empirical correction (ABSPACK) includes:
- Absorption correction using spherical harmonics
- Frame scaling
;

loop_
_space_group_symop_operation_xyz
'x, y, z'
'-x, y+1/2, -z+1/2'
'-x, -y, -z'
'x, -y-1/2, z-1/2'

loop_
_atom_site_label
_atom_site_type_symbol
_atom_site_fract_x
_atom_site_fract_y
_atom_site_fract_z
_atom_site_U_iso_or_equiv
_atom_site_adp_type
_atom_site_occupancy
_atom_site_site_symmetry_order
_atom_site_calc_flag
_atom_site_refinement_flags_posn
_atom_site_refinement_flags_adp
_atom_site_refinement_flags_occupancy
_atom_site_disorder_assembly
_atom_site_disorder_group
S001 S 0.32569(10) 0.37801(9) 0.65672(6) 0.0509(3) Uani 1 1 d . . . . .
F003 F 0.2864(2) 0.5183(2) 0.68116(16) 0.0598(6) Uani 1 1 d . . . . .
F004 F 0.4731(2) 0.4251(2) 0.61572(17) 0.0646(6) Uani 1 1 d . . . . .
F005 F 0.1806(3) 0.3314(2) 0.70336(16) 0.0750(7) Uani 1 1 d . . . . .
F006 F 0.3709(3) 0.2377(2) 0.63878(18) 0.0763(7) Uani 1 1 d . . . . .
O008 O -0.1159(3) 0.3104(2) 0.17953(19) 0.0560(6) Uani 1 1 d . . . . .
N1 N -0.0282(3) 0.3959(3) 0.2114(2) 0.0456(6) Uani 1 1 d . . . . .
O00C O 0.0000(4) 0.4809(3) 0.1557(2) 0.0690(8) Uani 1 1 d . . . . .
C00E C 0.2105(3) 0.3862(3) 0.5249(2) 0.0354(6) Uani 1 1 d . . . . .
C00F C 0.2205(3) 0.4911(3) 0.4651(2) 0.0403(7) Uani 1 1 d . . . . .
H00F H 0.281740 0.559637 0.494518 0.048 Uiso 1 1 calc R U . . .
C00G C 0.0512(3) 0.3944(3) 0.3230(2) 0.0368(6) Uani 1 1 d . . . . .
C00H C 0.1404(4) 0.4952(3) 0.3621(2) 0.0422(7) Uani 1 1 d . . . . .
H00H H 0.146735 0.565979 0.319121 0.051 Uiso 1 1 calc R U . . .
C00I C 0.0362(4) 0.2914(3) 0.3828(2) 0.0398(7) Uani 1 1 d . . . . .
H00I H -0.028537 0.224496 0.353953 0.048 Uiso 1 1 calc R U . . .
C00J C 0.1173(4) 0.2867(3) 0.4857(2) 0.0409(7) Uani 1 1 d . . . . .
H00J H 0.109287 0.216451 0.528823 0.049 Uiso 1 1 calc R U . . .
C7 C 0.4211(8) 0.3529(9) 0.8061(6) 0.053(2) Uani 0.527(11) 1 d D U P A 1
C1 C 0.5909(9) 0.3734(7) 0.8288(7) 0.063(3) Uani 0.527(11) 1 d D U P A 1
F1 F 0.3490(13) 0.4056(16) 0.8815(10) 0.077(4) Uani 0.527(11) 1 d D . P A 1
F3 F 0.4019(11) 0.2269(9) 0.8344(7) 0.0572(19) Uani 0.527(11) 1 d D U P A 1
Cl2 Cl 0.6688(9) 0.3463(9) 0.9619(6) 0.0610(13) Uani 0.527(11) 1 d . U P A 1
F9 F 0.6100(11) 0.4919(7) 0.8040(6) 0.0651(18) Uani 0.527(11) 1 d . . P A 1
F7 F 0.6410(16) 0.3028(15) 0.7687(12) 0.058(2) Uani 0.527(11) 1 d . . P A 1
F1A F 0.5353(11) 0.5023(8) 0.8006(7) 0.065(2) Uani 0.473(11) 1 d . . P A 2
C7A C 0.4680(16) 0.3972(10) 0.7865(8) 0.081(3) Uani 0.473(11) 1 d D . P A 2
C1A C 0.5195(14) 0.2980(9) 0.8508(8) 0.089(3) Uani 0.473(11) 1 d D . P A 2
F9A F 0.646(2) 0.2725(19) 0.7714(16) 0.084(5) Uani 0.473(11) 1 d . . P A 2
F7A F 0.4414(13) 0.1978(9) 0.8532(9) 0.061(2) Uani 0.473(11) 1 d . . P A 2
Cl2A Cl 0.6306(10) 0.3311(9) 0.9776(7) 0.0600(14) Uani 0.473(11) 1 d . . P A 2
F3A F 0.3538(19) 0.4332(17) 0.8614(10) 0.067(3) Uani 0.473(11) 1 d . . P A 2

loop_
_atom_site_aniso_label
_atom_site_aniso_U_11
_atom_site_aniso_U_22
_atom_site_aniso_U_33
_atom_site_aniso_U_23
_atom_site_aniso_U_13
_atom_site_aniso_U_12
S001 0.0559(5) 0.0561(5) 0.0361(4) -0.0028(4) -0.0014(3) 0.0012(4)
F003 0.0635(13) 0.0624(13) 0.0499(11) -0.0222(10) 0.0032(9) -0.0010(10)
F004 0.0394(10) 0.0844(16) 0.0655(13) -0.0116(12) -0.0002(9) 0.0027(10)
F005 0.0937(17) 0.0960(18) 0.0366(10) 0.0049(11) 0.0160(11) -0.0258(14)
F006 0.1021(19) 0.0549(13) 0.0574(13) 0.0056(10) -0.0182(12) 0.0193(12)
O008 0.0602(15) 0.0584(15) 0.0433(13) -0.0080(11) -0.0040(11) -0.0007(12)
N1 0.0530(16) 0.0452(15) 0.0371(13) -0.0001(12) 0.0057(12) 0.0109(13)
O00C 0.098(2) 0.0620(17) 0.0422(14) 0.0144(12) 0.0018(13) -0.0004(15)
C00E 0.0367(14) 0.0388(15) 0.0314(14) -0.0023(11) 0.0086(11) 0.0020(12)
C00F 0.0416(16) 0.0343(15) 0.0446(16) -0.0026(13) 0.0076(13) -0.0046(12)
C00G 0.0392(15) 0.0373(15) 0.0335(14) -0.0015(11) 0.0068(11) 0.0071(12)
C00H 0.0503(18) 0.0328(15) 0.0435(16) 0.0056(12) 0.0091(13) 0.0021(13)
C00I 0.0458(16) 0.0371(15) 0.0374(15) -0.0046(12) 0.0102(12) -0.0052(13)
C00J 0.0527(18) 0.0358(15) 0.0349(15) 0.0028(12) 0.0107(13) -0.0052(13)
C7 0.042(4) 0.082(5) 0.037(4) 0.009(4) 0.015(3) 0.004(4)
C1 0.065(5) 0.057(5) 0.060(4) 0.003(4) -0.001(4) 0.008(4)
F1 0.043(4) 0.087(8) 0.102(9) -0.048(7) 0.019(5) 0.007(4)
F3 0.062(4) 0.059(5) 0.048(3) 0.013(3) 0.005(3) -0.013(3)
Cl2 0.062(3) 0.073(3) 0.0404(18) 0.0008(17) -0.0085(16) 0.012(2)
F9 0.084(5) 0.037(2) 0.066(3) 0.007(2) -0.005(4) -0.007(4)
F7 0.060(4) 0.065(6) 0.054(4) -0.007(4) 0.025(4) 0.021(4)
F1A 0.071(4) 0.038(3) 0.072(3) 0.007(2) -0.019(4) -0.018(4)
C7A 0.109(9) 0.077(6) 0.044(5) 0.015(4) -0.013(5) -0.053(6)
C1A 0.105(7) 0.055(5) 0.081(6) 0.025(4) -0.040(5) -0.042(5)
F9A 0.090(6) 0.081(10) 0.071(5) -0.009(5) -0.005(4) 0.055(6)
F7A 0.077(6) 0.030(3) 0.062(5) 0.007(3) -0.015(3) -0.012(3)
Cl2A 0.068(4) 0.0534(16) 0.048(3) 0.0016(17) -0.014(2) -0.001(2)
F3A 0.088(6) 0.080(7) 0.031(3) -0.006(3) 0.007(3) 0.027(5)

loop_
_atom_type_symbol
_atom_type_description
_atom_type_scat_dispersion_real
_atom_type_scat_dispersion_imag
_atom_type_scat_source
C C 0.0033 0.0016 'International Tables Vol C Tables 4.2.6.8 and 6.1.1.4'
H H 0.0000 0.0000 'International Tables Vol C Tables 4.2.6.8 and 6.1.1.4'
Cl Cl 0.1484 0.1585 'International Tables Vol C Tables 4.2.6.8 and 6.1.1.4'
F F 0.0171 0.0103 'International Tables Vol C Tables 4.2.6.8 and 6.1.1.4'
N N 0.0061 0.0033 'International Tables Vol C Tables 4.2.6.8 and 6.1.1.4'
O O 0.0106 0.0060 'International Tables Vol C Tables 4.2.6.8 and 6.1.1.4'
S S 0.1246 0.1234 'International Tables Vol C Tables 4.2.6.8 and 6.1.1.4'

loop_
_geom_angle_atom_site_label_1
_geom_angle_atom_site_label_2
_geom_angle_atom_site_label_3
_geom_angle
_geom_angle_site_symmetry_1
_geom_angle_site_symmetry_3
_geom_angle_publ_flag
F003 S001 F004 89.83(13) . . ?
F003 S001 F005 89.55(14) . . ?
F003 S001 C00E 92.02(12) . . ?
F003 S001 C7 90.2(3) . . ?
F003 S001 C7A 81.8(4) . . ?
F004 S001 F005 177.51(12) . . ?
F004 S001 C00E 91.21(12) . . ?
F004 S001 C7 98.5(2) . . ?
F004 S001 C7A 79.1(4) . . ?
F005 S001 C00E 91.22(12) . . ?
F005 S001 C7 79.1(2) . . ?
F005 S001 C7A 98.4(4) . . ?
F006 S001 F003 176.76(12) . . ?
F006 S001 F004 89.96(15) . . ?
F006 S001 F005 90.51(15) . . ?
F006 S001 C00E 91.22(12) . . ?
F006 S001 C7 86.6(3) . . ?
F006 S001 C7A 95.0(4) . . ?
C00E S001 C7 170.0(3) . . ?
C00E S001 C7A 168.4(3) . . ?
O008 N1 C00G 118.1(3) . . ?
O00C N1 O008 123.9(3) . . ?
O00C N1 C00G 118.1(3) . . ?
C00F C00E S001 118.7(2) . . ?
C00F C00E C00J 121.8(3) . . ?
C00J C00E S001 119.5(2) . . ?
C00E C00F H00F 120.4 . . ?
C00E C00F C00H 119.3(3) . . ?
C00H C00F H00F 120.4 . . ?
C00H C00G N1 118.6(3) . . ?
C00I C00G N1 118.6(3) . . ?
C00I C00G C00H 122.8(3) . . ?
C00F C00H H00H 120.7 . . ?
C00G C00H C00F 118.5(3) . . ?
C00G C00H H00H 120.7 . . ?
C00G C00I H00I 120.6 . . ?
C00G C00I C00J 118.7(3) . . ?
C00J C00I H00I 120.6 . . ?
C00E C00J H00J 120.5 . . ?
C00I C00J C00E 118.9(3) . . ?
C00I C00J H00J 120.5 . . ?
C1 C7 S001 113.0(6) . . ?
F1 C7 S001 117.6(7) . . ?
F1 C7 C1 113.4(8) . . ?
F1 C7 F3 96.2(9) . . ?
F3 C7 S001 109.5(6) . . ?
F3 C7 C1 105.0(7) . . ?
C7 C1 Cl2 110.7(6) . . ?
F9 C1 C7 105.5(8) . . ?
F9 C1 Cl2 110.6(7) . . ?
F7 C1 C7 105.6(10) . . ?
F7 C1 Cl2 113.4(9) . . ?
F7 C1 F9 110.7(10) . . ?
F1A C7A S001 115.7(7) . . ?
F1A C7A C1A 120.7(9) . . ?
F1A C7A F3A 92.3(12) . . ?
C1A C7A S001 122.3(7) . . ?
C1A C7A F3A 89.8(11) . . ?
F3A C7A S001 99.7(9) . . ?
C7A C1A F9A 86.6(11) . . ?
C7A C1A Cl2A 117.5(8) . . ?
F9A C1A Cl2A 106.0(10) . . ?
F7A C1A C7A 123.1(10) . . ?
F7A C1A F9A 108.2(13) . . ?
F7A C1A Cl2A 110.5(8) . . ?

loop_
_geom_bond_atom_site_label_1
_geom_bond_atom_site_label_2
_geom_bond_distance
_geom_bond_site_symmetry_2
_geom_bond_publ_flag
S001 F003 1.593(2) . ?
S001 F004 1.600(2) . ?
S001 F005 1.618(2) . ?
S001 F006 1.589(2) . ?
S001 C00E 1.808(3) . ?
S001 C7 1.968(8) . ?
S001 C7A 1.902(10) . ?
O008 N1 1.223(4) . ?
N1 O00C 1.221(4) . ?
N1 C00G 1.475(4) . ?
C00E C00F 1.379(4) . ?
C00E C00J 1.386(4) . ?
C00F H00F 0.9500 . ?
C00F C00H 1.381(4) . ?
C00G C00H 1.378(4) . ?
C00G C00I 1.372(4) . ?
C00H H00H 0.9500 . ?
C00I H00I 0.9500 . ?
C00I C00J 1.383(4) . ?
C00J H00J 0.9500 . ?
C7 C1 1.504(11) . ?
C7 F1 1.395(12) . ?
C7 F3 1.420(12) . ?
C1 Cl2 1.747(11) . ?
C1 F9 1.331(11) . ?
C1 F7 1.235(16) . ?
F1A C7A 1.275(13) . ?
C7A C1A 1.372(12) . ?
C7A F3A 1.593(19) . ?
C1A F9A 1.70(2) . ?
C1A F7A 1.286(13) . ?
C1A Cl2A 1.774(13) . ?

loop_
_geom_torsion_atom_site_label_1
_geom_torsion_atom_site_label_2
_geom_torsion_atom_site_label_3
_geom_torsion_atom_site_label_4
_geom_torsion
_geom_torsion_site_symmetry_1
_geom_torsion_site_symmetry_2
_geom_torsion_site_symmetry_3
_geom_torsion_site_symmetry_4
_geom_torsion_publ_flag
S001 C00E C00F C00H 176.0(2) . . . . ?
S001 C00E C00J C00I -176.5(2) . . . . ?
S001 C7 C1 Cl2 -178.7(5) . . . . ?
S001 C7 C1 F9 61.7(8) . . . . ?
S001 C7 C1 F7 -55.6(10) . . . . ?
S001 C7A C1A F9A 82.4(13) . . . . ?
S001 C7A C1A F7A -27(2) . . . . ?
S001 C7A C1A Cl2A -171.3(8) . . . . ?
F003 S001 C00E C00F 43.6(2) . . . . ?
F003 S001 C00E C00J -137.7(2) . . . . ?
F004 S001 C00E C00F -46.3(2) . . . . ?
F004 S001 C00E C00J 132.4(3) . . . . ?
F005 S001 C00E C00F 133.2(2) . . . . ?
F005 S001 C00E C00J -48.1(3) . . . . ?
F006 S001 C00E C00F -136.3(3) . . . . ?
F006 S001 C00E C00J 42.4(3) . . . . ?
O008 N1 C00G C00H -174.7(3) . . . . ?
O008 N1 C00G C00I 7.0(4) . . . . ?
N1 C00G C00H C00F -176.9(3) . . . . ?
N1 C00G C00I C00J 176.4(3) . . . . ?
O00C N1 C00G C00H 6.8(4) . . . . ?
O00C N1 C00G C00I -171.5(3) . . . . ?
C00E C00F C00H C00G 0.9(4) . . . . ?
C00F C00E C00J C00I 2.1(5) . . . . ?
C00G C00I C00J C00E 0.1(4) . . . . ?
C00H C00G C00I C00J -1.8(5) . . . . ?
C00I C00G C00H C00F 1.3(5) . . . . ?
C00J C00E C00F C00H -2.6(5) . . . . ?
F1 C7 C1 Cl2 44.3(11) . . . . ?
F1 C7 C1 F9 -75.3(11) . . . . ?
F1 C7 C1 F7 167.4(11) . . . . ?
F3 C7 C1 Cl2 -59.5(8) . . . . ?
F3 C7 C1 F9 -179.1(7) . . . . ?
F3 C7 C1 F7 63.6(11) . . . . ?
F1A C7A C1A F9A -83.7(17) . . . . ?
F1A C7A C1A F7A 166.7(14) . . . . ?
F1A C7A C1A Cl2A 23(2) . . . . ?
C7A S001 C00E C00F -14(2) . . . . ?
C7A S001 C00E C00J 165(2) . . . . ?
F3A C7A C1A F9A -176.3(11) . . . . ?
F3A C7A C1A F7A 74.1(16) . . . . ?
F3A C7A C1A Cl2A -70.0(13) . . . . ?
